data_7119345
loop_
_publ_author_name
'Boteju, Kasuni C.'
'Ellern, Arkady'
'Sadow, Aaron D.'

_publ_section_title
;
 Homoleptic organolanthanide compounds supported by the
 bis(dimethylsilyl)benzyl ligand.
;
_journal_issue 4
_journal_name_full 'Chemical communications (Cambridge, England)'
_journal_page_first 716
_journal_page_last 719
_journal_paper_doi 10.1039/c6cc09304c
_journal_volume 53
_journal_year 2017
_chemical_formula_sum 'C17 H35 K N2 Si2'
_chemical_formula_weight 362.75
_space_group_crystal_system monoclinic
_space_group_IT_number 14
_space_group_name_Hall '-P 2ybc'
_space_group_name_H-M_alt 'P 1 21/c 1'
_symmetry_space_group_name_Hall '-P 2ybc'
_symmetry_space_group_name_H-M 'P 1 21/c 1'
_atom_sites_solution_hydrogens geom
_atom_sites_solution_primary direct
_atom_sites_solution_secondary difmap
_audit_update_record
;
2016-11-16 deposited with the CCDC.
2016-12-12 downloaded from the CCDC.
;
_cell_angle_alpha 90
_cell_angle_beta 100.207(4)
_cell_angle_gamma 90
_cell_formula_units_Z 4
_cell_length_a 8.7354(6)
_cell_length_b 23.0026(14)
_cell_length_c 11.6433(7)
_cell_measurement_reflns_used 2732
_cell_measurement_temperature 173.(2)
_cell_measurement_theta_max 22.5480
_cell_measurement_theta_min 2.5090
_cell_volume 2302.5(3)
_computing_cell_refinement 'SAINT V7.66A (Bruker AXS, 2013)'
_computing_data_collection 'APEX2 Suite (Bruker AXS, 2013)'
_computing_data_reduction 'SAINT V7.66A (Bruker AXS, 2013)'
_computing_molecular_graphics 'XSHELL (Bruker AXS, 2007)'
_computing_publication_material 'APEX2 Suite (Bruker AXS, 2013)'
_computing_structure_refinement 'SHELXL-2013 (Sheldrick, 2013)'
_computing_structure_solution 'SHELXS-2013 (Sheldrick, 2013)'
_diffrn_ambient_temperature 173.(2)
_diffrn_detector_area_resol_mean 8.3333
_diffrn_measured_fraction_theta_full 0.995
_diffrn_measured_fraction_theta_max 0.995
_diffrn_measurement_device_type 'Bruker APEX-II CCD'
_diffrn_measurement_method ' full spere \w scans'
_diffrn_radiation_monochromator graphite
_diffrn_radiation_type 'MoK\a '
_diffrn_radiation_wavelength 0.71073
_diffrn_reflns_av_R_equivalents 0.1552
_diffrn_reflns_av_unetI/netI 0.1118
_diffrn_reflns_limit_h_max 9
_diffrn_reflns_limit_h_min -9
_diffrn_reflns_limit_k_max 25
_diffrn_reflns_limit_k_min -25
_diffrn_reflns_limit_l_max 12
_diffrn_reflns_limit_l_min -12
_diffrn_reflns_number 20907
_diffrn_reflns_theta_full 23.24
_diffrn_reflns_theta_max 23.24
_diffrn_reflns_theta_min 1.77
_diffrn_source 'X-ray tuve'
_diffrn_source_type 'Sealed tube'
_exptl_absorpt_coefficient_mu 0.335
_exptl_absorpt_correction_T_max 0.97
_exptl_absorpt_correction_T_min 0.27
_exptl_absorpt_correction_type multi-scan
_exptl_absorpt_process_details 'SADABS (Bruker, 2013)'
_exptl_crystal_colour colourless
_exptl_crystal_density_diffrn 1.046
_exptl_crystal_density_method 'not measured'
_exptl_crystal_description prism
_exptl_crystal_F_000 792
_exptl_crystal_size_max 0.240
_exptl_crystal_size_mid 0.120
_exptl_crystal_size_min 0.100
_refine_diff_density_max 0.456
_refine_diff_density_min -0.435
_refine_ls_extinction_coef 0.005(2)
_refine_ls_extinction_method 'SHELXL-2014/7 (Sheldrick 2014'
_refine_ls_goodness_of_fit_ref 0.980
_refine_ls_hydrogen_treatment mixed
_refine_ls_matrix_type full
_refine_ls_number_parameters 236
_refine_ls_number_reflns 3284
_refine_ls_number_restraints 0
_refine_ls_restrained_S_all 0.980
_refine_ls_R_factor_all 0.0996
_refine_ls_R_factor_gt 0.0705
_refine_ls_shift/su_max 0.000
_refine_ls_shift/su_mean 0.000
_refine_ls_structure_factor_coef Fsqd
_refine_ls_weighting_details 'w=1/[\s^2^(Fo^2^)+(0.1260P)^2^] where P=(Fo^2^+2Fc^2^)/3'
_refine_ls_weighting_scheme calc
_refine_ls_wR_factor_gt 0.1845
_refine_ls_wR_factor_ref 0.2145
_reflns_number_gt 2217
_reflns_number_total 3284
_reflns_threshold_expression 'I > 2\s(I)'
_cod_data_source_file c6cc09304c2.cif
_cod_data_source_block 2TMEDA
_cod_database_code 7119345

loop_
_space_group_symop_operation_xyz
'x, y, z'
'-x, y+1/2, -z+1/2'
'-x, -y, -z'
'x, -y-1/2, z-1/2'

loop_
_atom_site_type_symbol
_atom_site_label
_atom_site_fract_x
_atom_site_fract_y
_atom_site_fract_z
_atom_site_U_iso_or_equiv
_atom_site_adp_type
_atom_site_calc_flag
_atom_site_refinement_flags_adp
_atom_site_refinement_flags_posn
_atom_site_occupancy
K K001 0.17703(13) 0.20779(4) 0.39478(8) 0.0464(4) Uani d . . 1
Si Si1 0.51807(16) 0.31123(6) 0.37850(10) 0.0461(5) Uani d . . 1
Si Si2 0.27351(18) 0.41433(5) 0.31872(10) 0.0497(5) Uani d . . 1
C C1 0.3339(5) 0.33904(18) 0.3011(3) 0.0399(11) Uani d . . 1
C C2 0.6854(7) 0.3090(3) 0.2983(5) 0.0842(19) Uani d . . 1
H H2A 0.6545 0.288 0.2245 0.126 Uiso calc U R 1
H H2B 0.7733 0.289 0.346 0.126 Uiso calc U R 1
H H2C 0.716 0.3487 0.2822 0.126 Uiso calc U R 1
C C3 0.5942(6) 0.3484(2) 0.5209(4) 0.0585(14) Uani d . . 1
H H3A 0.6439 0.3852 0.5058 0.088 Uiso calc U R 1
H H3B 0.6706 0.3233 0.5689 0.088 Uiso calc U R 1
H H3C 0.5079 0.3562 0.5622 0.088 Uiso calc U R 1
C C4 0.4418(8) 0.4659(2) 0.3385(5) 0.085(2) Uani d . . 1
H H4A 0.5137 0.4564 0.4106 0.128 Uiso calc U R 1
H H4B 0.4038 0.5058 0.3431 0.128 Uiso calc U R 1
H H4C 0.4961 0.4626 0.272 0.128 Uiso calc U R 1
C C5 0.1589(9) 0.4314(2) 0.4385(5) 0.096(3) Uani d . . 1
H H5A 0.0657 0.4069 0.4288 0.143 Uiso calc U R 1
H H5B 0.1283 0.4724 0.4338 0.143 Uiso calc U R 1
H H5C 0.2236 0.4236 0.5147 0.143 Uiso calc U R 1
C C6 0.2357(5) 0.30085(17) 0.2212(3) 0.0356(11) Uani d . . 1
C C7 0.0717(6) 0.3091(2) 0.1843(4) 0.0461(12) Uani d . . 1
C C8 -0.0190(7) 0.2696(2) 0.1142(4) 0.0508(13) Uani d . . 1
C C9 0.0421(6) 0.2189(2) 0.0751(4) 0.0504(13) Uani d . . 1
C C10 0.2006(6) 0.2100(2) 0.1064(4) 0.0442(12) Uani d . . 1
C C11 0.2931(6) 0.25014(18) 0.1733(4) 0.0396(11) Uani d . . 1
C C12 0.4883(7) 0.1197(2) 0.5289(4) 0.0712(17) Uani d . . 1
H H12A 0.5554 0.0856 0.5463 0.107 Uiso calc U R 1
H H12B 0.4299 0.1259 0.5925 0.107 Uiso calc U R 1
H H12C 0.5523 0.154 0.5213 0.107 Uiso calc U R 1
C C13 0.4663(7) 0.1076(2) 0.3249(4) 0.0712(17) Uani d . . 1
H H13A 0.5256 0.1436 0.323 0.107 Uiso calc U R 1
H H13B 0.3946 0.1028 0.2506 0.107 Uiso calc U R 1
H H13C 0.5381 0.0745 0.3371 0.107 Uiso calc U R 1
C C14 0.2882(7) 0.0580(2) 0.4311(5) 0.0788(19) Uani d . . 1
H H14A 0.259 0.058 0.5095 0.095 Uiso calc U R 1
H H14B 0.3545 0.0235 0.4262 0.095 Uiso calc U R 1
C C15 0.1456(8) 0.0526(2) 0.3424(5) 0.089(2) Uani d . . 1
H H15A 0.1745 0.0546 0.264 0.106 Uiso calc U R 1
H H15B 0.0993 0.0138 0.3502 0.106 Uiso calc U R 1
C C16 -0.0608(9) 0.0856(3) 0.4431(5) 0.091(2) Uani d . . 1
H H16A -0.1366 0.1167 0.4456 0.136 Uiso calc U R 1
H H16B 0.0109 0.0837 0.5179 0.136 Uiso calc U R 1
H H16C -0.1154 0.0484 0.4282 0.136 Uiso calc U R 1
C C17 -0.0834(8) 0.0971(3) 0.2392(5) 0.103(3) Uani d . . 1
H H17A -0.1345 0.0591 0.2278 0.154 Uiso calc U R 1
H H17B -0.0276 0.1047 0.1748 0.154 Uiso calc U R 1
H H17C -0.162 0.1273 0.2409 0.154 Uiso calc U R 1
N N1 0.0267(6) 0.09726(17) 0.3498(4) 0.0649(13) Uani d . . 1
N N2 0.3790(5) 0.11026(16) 0.4191(3) 0.0540(11) Uani d . . 1
H H2S 0.167(5) 0.4343(17) 0.212(4) 0.055(13) Uiso d . . 1
H H1S 0.482(5) 0.2521(16) 0.412(4) 0.049(12) Uiso d . . 1
H H7 0.023(4) 0.3463(17) 0.212(3) 0.034(10) Uiso d . . 1
H H8 -0.116(6) 0.2717(19) 0.099(4) 0.043(14) Uiso d . . 1
H H9 -0.026(6) 0.194(2) 0.025(4) 0.058(14) Uiso d . . 1
H H10 0.252(5) 0.1808(16) 0.079(3) 0.025(10) Uiso d . . 1
H H11 0.387(5) 0.2404(17) 0.187(4) 0.032(13) Uiso d . . 1

loop_
_atom_site_aniso_label
_atom_site_aniso_U_11
_atom_site_aniso_U_22
_atom_site_aniso_U_33
_atom_site_aniso_U_12
_atom_site_aniso_U_13
_atom_site_aniso_U_23
K001 0.0598(8) 0.0419(6) 0.0353(6) 0.0016(5) 0.0025(5) 0.0025(4)
Si1 0.0519(9) 0.0556(8) 0.0255(7) 0.0004(6) -0.0073(6) -0.0052(6)
Si2 0.0821(12) 0.0393(7) 0.0241(7) 0.0060(7) -0.0001(6) 0.0033(5)
C1 0.053(3) 0.042(2) 0.021(2) 0.002(2) -0.0037(19) -0.0014(18)
C2 0.051(4) 0.149(6) 0.048(3) 0.006(4) -0.005(3) -0.015(3)
C3 0.057(3) 0.075(3) 0.037(3) -0.008(3) -0.009(2) -0.007(2)
C4 0.132(6) 0.048(3) 0.067(4) -0.012(3) -0.006(4) -0.004(3)
C5 0.172(8) 0.057(3) 0.072(4) 0.041(4) 0.059(5) 0.015(3)
C6 0.048(3) 0.038(2) 0.018(2) 0.002(2) -0.0012(19) 0.0052(17)
C7 0.057(3) 0.045(3) 0.033(2) 0.007(2) -0.001(2) 0.002(2)
C8 0.040(3) 0.068(3) 0.041(3) -0.013(3) 0.001(2) 0.005(2)
C9 0.061(4) 0.049(3) 0.036(3) -0.013(3) -0.004(2) -0.001(2)
C10 0.057(4) 0.042(3) 0.030(2) 0.004(3) -0.002(2) -0.003(2)
C11 0.047(3) 0.043(3) 0.025(2) 0.003(2) -0.004(2) -0.0023(19)
C12 0.094(5) 0.081(4) 0.034(3) 0.021(3) 0.000(3) 0.006(3)
C13 0.093(5) 0.078(4) 0.040(3) 0.021(3) 0.007(3) -0.003(3)
C14 0.096(5) 0.056(3) 0.080(4) 0.014(3) 0.001(4) 0.015(3)
C15 0.134(7) 0.049(3) 0.072(4) -0.013(4) -0.010(4) -0.004(3)
C16 0.120(6) 0.090(4) 0.052(3) -0.026(4) -0.013(4) 0.003(3)
C17 0.110(6) 0.129(6) 0.051(4) -0.055(5) -0.034(4) 0.033(4)
N1 0.081(3) 0.052(2) 0.048(2) -0.018(2) -0.027(2) 0.014(2)
N2 0.073(3) 0.045(2) 0.042(2) 0.010(2) 0.005(2) 0.0051(18)

loop_
_atom_type_symbol
_atom_type_description
_atom_type_scat_dispersion_real
_atom_type_scat_dispersion_imag
_atom_type_scat_source
C C 0.0033 0.0016 'International Tables Vol C Tables 4.2.6.8 and 6.1.1.4'
H H 0.0000 0.0000 'International Tables Vol C Tables 4.2.6.8 and 6.1.1.4'
N N 0.0061 0.0033 'International Tables Vol C Tables 4.2.6.8 and 6.1.1.4'
Si Si 0.0817 0.0704 'International Tables Vol C Tables 4.2.6.8 and 6.1.1.4'
K K 0.2009 0.2494 'International Tables Vol C Tables 4.2.6.8 and 6.1.1.4'

loop_
_geom_angle_atom_site_label_1
_geom_angle_atom_site_label_2
_geom_angle_atom_site_label_3
_geom_angle_site_symmetry_1
_geom_angle_site_symmetry_3
_geom_angle
N2 K001 N1 . . 64.75(13)
N2 K001 C10 . 4_566 116.91(12)
N1 K001 C10 . 4_566 130.77(14)
N2 K001 C9 . 4_566 132.08(12)
N1 K001 C9 . 4_566 113.04(15)
C10 K001 C9 4_566 4_566 25.90(13)
N2 K001 C8 . 4_566 116.00(12)
N1 K001 C8 . 4_566 89.87(15)
C10 K001 C8 4_566 4_566 42.93(14)
C9 K001 C8 4_566 4_566 24.48(13)
N2 K001 C11 . 4_566 93.17(11)
N1 K001 C11 . 4_566 118.77(12)
C10 K001 C11 4_566 4_566 24.10(11)
C9 K001 C11 4_566 4_566 43.37(13)
C8 K001 C11 4_566 4_566 47.88(13)
N2 K001 Si1 . . 91.19(9)
N1 K001 Si1 . . 150.92(12)
C10 K001 Si1 4_566 . 73.59(10)
C9 K001 Si1 4_566 . 95.05(10)
C8 K001 Si1 4_566 . 116.46(10)
C11 K001 Si1 4_566 . 76.44(9)
N2 K001 H1S . . 73.5(8)
N1 K001 H1S . . 136.8(8)
C10 K001 H1S 4_566 . 78.0(8)
C9 K001 H1S 4_566 . 102.8(8)
C8 K001 H1S 4_566 . 119.3(8)
C11 K001 H1S 4_566 . 72.9(8)
Si1 K001 H1S . . 18.4(8)
C1 Si1 C2 . . 117.6(2)
C1 Si1 C3 . . 114.9(2)
C2 Si1 C3 . . 105.5(2)
C1 Si1 K001 . . 67.44(14)
C2 Si1 K001 . . 133.5(2)
C3 Si1 K001 . . 113.23(18)
C1 Si1 H1S . . 104.2(17)
C2 Si1 H1S . . 109.6(16)
C3 Si1 H1S . . 104.1(16)
K001 Si1 H1S . . 37.4(17)
C1 Si2 C4 . . 112.2(3)
C1 Si2 C5 . . 118.6(2)
C4 Si2 C5 . . 106.5(3)
C1 Si2 H2S . . 110.3(15)
C4 Si2 H2S . . 105.5(16)
C5 Si2 H2S . . 102.6(17)
C6 C1 Si1 . . 118.6(3)
C6 C1 Si2 . . 119.8(3)
Si1 C1 Si2 . . 121.6(2)
Si1 C2 H2A . . 109.5
Si1 C2 H2B . . 109.5
H2A C2 H2B . . 109.5
Si1 C2 H2C . . 109.5
H2A C2 H2C . . 109.5
H2B C2 H2C . . 109.5
Si1 C3 H3A . . 109.5
Si1 C3 H3B . . 109.5
H3A C3 H3B . . 109.5
Si1 C3 H3C . . 109.5
H3A C3 H3C . . 109.5
H3B C3 H3C . . 109.5
Si2 C4 H4A . . 109.5
Si2 C4 H4B . . 109.5
H4A C4 H4B . . 109.5
Si2 C4 H4C . . 109.5
H4A C4 H4C . . 109.5
H4B C4 H4C . . 109.5
Si2 C5 H5A . . 109.5
Si2 C5 H5B . . 109.5
H5A C5 H5B . . 109.5
Si2 C5 H5C . . 109.5
H5A C5 H5C . . 109.5
H5B C5 H5C . . 109.5
C11 C6 C7 . . 113.3(4)
C11 C6 C1 . . 122.7(4)
C7 C6 C1 . . 124.0(4)
C8 C7 C6 . . 122.0(5)
C8 C7 H7 . . 121.(2)
C6 C7 H7 . . 117.(2)
C7 C8 C9 . . 122.3(5)
C7 C8 K001 . 4_565 91.8(3)
C9 C8 K001 . 4_565 66.7(3)
C7 C8 H8 . . 123.(3)
C9 C8 H8 . . 114.(3)
K001 C8 H8 4_565 . 118.(3)
C10 C9 C8 . . 117.4(5)
C10 C9 K001 . 4_565 77.0(3)
C8 C9 K001 . 4_565 88.8(3)
C10 C9 H9 . . 124.(3)
C8 C9 H9 . . 118.(3)
K001 C9 H9 4_565 . 101.(3)
C11 C10 C9 . . 120.8(5)
C11 C10 K001 . 4_565 89.5(3)
C9 C10 K001 . 4_565 77.1(3)
C11 C10 H10 . . 115.(3)
C9 C10 H10 . . 123.(3)
K001 C10 H10 4_565 . 98.(2)
C10 C11 C6 . . 124.0(5)
C10 C11 K001 . 4_565 66.4(2)
C6 C11 K001 . 4_565 94.3(2)
C10 C11 H11 . . 113.(3)
C6 C11 H11 . . 123.(3)
K001 C11 H11 4_565 . 112.(3)
N2 C12 H12A . . 109.5
N2 C12 H12B . . 109.5
H12A C12 H12B . . 109.5
N2 C12 H12C . . 109.5
H12A C12 H12C . . 109.5
H12B C12 H12C . . 109.5
N2 C13 H13A . . 109.5
N2 C13 H13B . . 109.5
H13A C13 H13B . . 109.5
N2 C13 H13C . . 109.5
H13A C13 H13C . . 109.5
H13B C13 H13C . . 109.5
N2 C14 C15 . . 114.1(5)
N2 C14 H14A . . 108.7
C15 C14 H14A . . 108.7
N2 C14 H14B . . 108.7
C15 C14 H14B . . 108.7
H14A C14 H14B . . 107.6
N1 C15 C14 . . 114.5(5)
N1 C15 H15A . . 108.6
C14 C15 H15A . . 108.6
N1 C15 H15B . . 108.6
C14 C15 H15B . . 108.6
H15A C15 H15B . . 107.6
N1 C16 H16A . . 109.5
N1 C16 H16B . . 109.5
H16A C16 H16B . . 109.5
N1 C16 H16C . . 109.5
H16A C16 H16C . . 109.5
H16B C16 H16C . . 109.5
N1 C17 H17A . . 109.5
N1 C17 H17B . . 109.5
H17A C17 H17B . . 109.5
N1 C17 H17C . . 109.5
H17A C17 H17C . . 109.5
H17B C17 H17C . . 109.5
C16 N1 C17 . . 107.7(5)
C16 N1 C15 . . 112.5(4)
C17 N1 C15 . . 107.8(5)
C16 N1 K001 . . 108.1(3)
C17 N1 K001 . . 111.8(3)
C15 N1 K001 . . 109.0(3)
C13 N2 C14 . . 114.0(4)
C13 N2 C12 . . 108.5(4)
C14 N2 C12 . . 108.6(4)
C13 N2 K001 . . 111.1(3)
C14 N2 K001 . . 108.8(3)
C12 N2 K001 . . 105.4(3)

loop_
_geom_bond_atom_site_label_1
_geom_bond_atom_site_label_2
_geom_bond_site_symmetry_2
_geom_bond_distance
K001 N2 . 2.837(4)
K001 N1 . 2.867(4)
K001 C10 4_566 3.083(4)
K001 C9 4_566 3.085(5)
K001 C8 4_566 3.359(5)
K001 C11 4_566 3.364(4)
K001 Si1 . 3.8435(17)
K001 H1S . 2.82(4)
Si1 C1 . 1.815(4)
Si1 C2 . 1.869(6)
Si1 C3 . 1.880(4)
Si1 H1S . 1.47(4)
Si2 C1 . 1.833(4)
Si2 C4 . 1.872(6)
Si2 C5 . 1.896(6)
Si2 H2S . 1.48(4)
C1 C6 . 1.446(6)
C2 H2A . 0.98
C2 H2B . 0.98
C2 H2C . 0.98
C3 H3A . 0.98
C3 H3B . 0.98
C3 H3C . 0.98
C4 H4A . 0.98
C4 H4B . 0.98
C4 H4C . 0.98
C5 H5A . 0.98
C5 H5B . 0.98
C5 H5C . 0.98
C6 C11 . 1.422(6)
C6 C7 . 1.434(7)
C7 C8 . 1.376(7)
C7 H7 . 1.03(4)
C8 C9 . 1.392(7)
C8 K001 4_565 3.359(5)
C8 H8 . 0.84(5)
C9 C10 . 1.383(7)
C9 K001 4_565 3.085(5)
C9 H9 . 0.95(5)
C10 C11 . 1.374(6)
C10 K001 4_565 3.083(4)
C10 H10 . 0.90(4)
C11 K001 4_565 3.364(4)
C11 H11 . 0.83(4)
C12 N2 . 1.470(6)
C12 H12A . 0.98
C12 H12B . 0.98
C12 H12C . 0.98
C13 N2 . 1.445(6)
C13 H13A . 0.98
C13 H13B . 0.98
C13 H13C . 0.98
C14 N2 . 1.460(6)
C14 C15 . 1.477(8)
C14 H14A . 0.99
C14 H14B . 0.99
C15 N1 . 1.474(8)
C15 H15A . 0.99
C15 H15B . 0.99
C16 N1 . 1.459(8)
C16 H16A . 0.98
C16 H16B . 0.98
C16 H16C . 0.98
C17 N1 . 1.465(6)
C17 H17A . 0.98
C17 H17B . 0.98
C17 H17C . 0.98
